data_7210974
loop_
_publ_author_name
'Zhang, Liangliang'
'Guo, Jie'
'Meng, Qingguo'
'Wang, Rongming'
'Sun, Daofeng'

_publ_section_title
;
 Syntheses, structures and characteristics of four metal--organic
 coordination polymers based on 5-hydroxyisophthalic acid and N-containing
 auxiliary ligands
;
_journal_issue 45
_journal_name_full CrystEngComm
_journal_page_first 9578
_journal_paper_doi 10.1039/c3ce41035h
_journal_volume 15
_journal_year 2013
_chemical_formula_sum 'C18 H12 N2 O5 Zn'
_chemical_formula_weight 401.67
_chemical_name_systematic
;
?
;
_space_group_IT_number 15
_symmetry_cell_setting monoclinic
_symmetry_space_group_name_Hall '-C 2yc'
_symmetry_space_group_name_H-M 'C 1 2/c 1'
_atom_sites_solution_hydrogens geom
_atom_sites_solution_primary direct
_atom_sites_solution_secondary difmap
_audit_creation_method SHELXL-97
_cell_angle_alpha 90.00
_cell_angle_beta 104.645(3)
_cell_angle_gamma 90.00
_cell_formula_units_Z 8
_cell_length_a 13.629(3)
_cell_length_b 24.248(5)
_cell_length_c 14.286(3)
_cell_measurement_reflns_used 2723
_cell_measurement_temperature 293(2)
_cell_measurement_theta_max 24.29
_cell_measurement_theta_min 2.23
_cell_volume 4567.8(17)
_computing_cell_refinement 'APEX2 Software Suite'
_computing_data_collection 'APEX2 Software Suite (Bruker,2005)'
_computing_data_reduction 'APEX2 Software Suite'
_computing_molecular_graphics 'DIAMOND (Brandenburg, 2008)'
_computing_publication_material 'PLATON (Spek, 2003)'
_computing_structure_refinement 'SHELXL-97 (Sheldrick, 2008)'
_computing_structure_solution 'SHELXS-97 (Sheldrick, 2008)'
_diffrn_ambient_temperature 293(2)
_diffrn_measured_fraction_theta_full 0.996
_diffrn_measured_fraction_theta_max 0.996
_diffrn_measurement_device_type 'Bruker APEX2 CCD diffractometer'
_diffrn_measurement_method 'phi and omega scans'
_diffrn_radiation_monochromator graphite
_diffrn_radiation_source 'fine-focus sealed tube'
_diffrn_radiation_type MoK\a
_diffrn_radiation_wavelength 0.71073
_diffrn_reflns_av_R_equivalents 0.0494
_diffrn_reflns_av_sigmaI/netI 0.0600
_diffrn_reflns_limit_h_max 14
_diffrn_reflns_limit_h_min -16
_diffrn_reflns_limit_k_max 25
_diffrn_reflns_limit_k_min -28
_diffrn_reflns_limit_l_max 15
_diffrn_reflns_limit_l_min -16
_diffrn_reflns_number 11113
_diffrn_reflns_theta_full 25.00
_diffrn_reflns_theta_max 25.00
_diffrn_reflns_theta_min 1.68
_exptl_absorpt_coefficient_mu 1.099
_exptl_absorpt_correction_T_max 0.8980
_exptl_absorpt_correction_T_min 0.8613
_exptl_absorpt_correction_type multi-scan
_exptl_absorpt_process_details 'APEX2 Software Suite (Bruker,2005)'
_exptl_crystal_colour colorless
_exptl_crystal_density_diffrn 1.168
_exptl_crystal_density_method 'not measured'
_exptl_crystal_description block
_exptl_crystal_F_000 1632
_exptl_crystal_size_max 0.14
_exptl_crystal_size_mid 0.12
_exptl_crystal_size_min 0.10
_platon_squeeze_details
;
;
_refine_diff_density_max 0.611
_refine_diff_density_min -0.366
_refine_diff_density_rms 0.084
_refine_ls_extinction_method none
_refine_ls_goodness_of_fit_ref 0.961
_refine_ls_hydrogen_treatment constr
_refine_ls_matrix_type full
_refine_ls_number_parameters 235
_refine_ls_number_reflns 4009
_refine_ls_number_restraints 0
_refine_ls_restrained_S_all 0.961
_refine_ls_R_factor_all 0.0623
_refine_ls_R_factor_gt 0.0447
_refine_ls_shift/su_max 0.000
_refine_ls_shift/su_mean 0.000
_refine_ls_structure_factor_coef Fsqd
_refine_ls_weighting_details 'calc w=1/[\s^2^(Fo^2^)+(0.0802P)^2^+0.0000P] where P=(Fo^2^+2Fc^2^)/3'
_refine_ls_weighting_scheme calc
_refine_ls_wR_factor_gt 0.1201
_refine_ls_wR_factor_ref 0.1278
_reflns_number_gt 2961
_reflns_number_total 4009
_reflns_threshold_expression >2sigma(I)
_cod_data_source_file c3ce41035h.txt
_cod_data_source_block upc1
_cod_depositor_comments
;
The following automatic conversions were performed:

'_symmetry_cell_setting' value 'Monoclinic' changed to 'monoclinic'
according to /home/saulius/struct/CIF-dictionaries/cif_core.dic
dictionary named 'cif_core.dic' version 2.4.2 from 2011-04-26.

Automatic conversion script
Id: cif_fix_values 1891 2012-01-12 08:04:46Z andrius 
;
_cod_original_sg_symbol_H-M 'C2/c '
_cod_database_code 7210974

loop_
_symmetry_equiv_pos_as_xyz
'x, y, z'
'-x, y, -z+1/2'
'x+1/2, y+1/2, z'
'-x+1/2, y+1/2, -z+1/2'
'-x, -y, -z'
'x, -y, z-1/2'
'-x+1/2, -y+1/2, -z'
'x+1/2, -y+1/2, z-1/2'

loop_
_atom_site_label
_atom_site_type_symbol
_atom_site_fract_x
_atom_site_fract_y
_atom_site_fract_z
_atom_site_U_iso_or_equiv
_atom_site_adp_type
_atom_site_occupancy
_atom_site_symmetry_multiplicity
_atom_site_calc_flag
_atom_site_refinement_flags
Zn1 Zn 0.04365(3) 0.146124(15) 0.38410(2) 0.03244(16) Uani 1 1 d .
O1 O 0.13397(18) 0.18109(10) 0.30554(17) 0.0452(6) Uani 1 1 d .
O2 O 0.06012(19) 0.20538(10) 0.15222(16) 0.0453(6) Uani 1 1 d .
O3 O 0.37480(18) 0.32576(11) 0.49056(15) 0.0453(6) Uani 1 1 d .
O4 O 0.48606(19) 0.35924(10) 0.41567(17) 0.0449(6) Uani 1 1 d .
O5 O 0.3241(2) 0.32096(13) 0.06153(16) 0.0658(9) Uani 1 1 d .
H5 H 0.3852 0.3207 0.0657 0.099 Uiso 1 1 d R
N1 N 0.1193(2) 0.06994(12) 0.3784(2) 0.0413(7) Uani 1 1 d .
N2 N -0.0722(2) 0.08460(12) 0.37860(19) 0.0395(7) Uani 1 1 d .
C1 C 0.4069(3) 0.33324(14) 0.4157(2) 0.0353(8) Uani 1 1 d .
C2 C 0.3430(3) 0.31027(14) 0.3223(2) 0.0355(8) Uani 1 1 d .
C3 C 0.2681(3) 0.27183(14) 0.3210(2) 0.0369(8) Uani 1 1 d .
H3 H 0.2563 0.2595 0.3788 0.044 Uiso 1 1 calc R
C4 C 0.2104(3) 0.25153(14) 0.2335(2) 0.0372(8) Uani 1 1 d .
C5 C 0.1283(3) 0.20932(14) 0.2311(2) 0.0382(8) Uani 1 1 d .
C6 C 0.2296(3) 0.26857(16) 0.1472(2) 0.0445(9) Uani 1 1 d .
H6 H 0.1905 0.2551 0.0887 0.053 Uiso 1 1 calc R
C7 C 0.3073(3) 0.30572(16) 0.1484(2) 0.0453(9) Uani 1 1 d .
C8 C 0.3627(3) 0.32661(15) 0.2348(2) 0.0439(9) Uani 1 1 d .
H8 H 0.4141 0.3519 0.2353 0.053 Uiso 1 1 calc R
C9 C 0.2166(3) 0.06522(17) 0.3807(3) 0.0570(11) Uani 1 1 d .
H9 H 0.2541 0.0972 0.3804 0.068 Uiso 1 1 calc R
C10 C 0.2649(3) 0.0152(2) 0.3834(3) 0.0664(12) Uani 1 1 d .
H10 H 0.3336 0.0134 0.3856 0.080 Uiso 1 1 calc R
C11 C 0.2097(4) -0.03160(19) 0.3829(3) 0.0680(12) Uani 1 1 d .
H11 H 0.2406 -0.0659 0.3848 0.082 Uiso 1 1 calc R
C12 C 0.1086(3) -0.02812(16) 0.3796(3) 0.0546(10) Uani 1 1 d .
H12 H 0.0700 -0.0599 0.3783 0.066 Uiso 1 1 calc R
C13 C 0.0647(3) 0.02349(15) 0.3781(2) 0.0416(9) Uani 1 1 d .
C14 C -0.0436(3) 0.03202(15) 0.3762(2) 0.0415(9) Uani 1 1 d .
C15 C -0.1121(3) -0.01101(18) 0.3732(3) 0.0582(11) Uani 1 1 d .
H15 H -0.0909 -0.0474 0.3723 0.070 Uiso 1 1 calc R
C16 C -0.2111(4) 0.0007(2) 0.3716(3) 0.0707(13) Uani 1 1 d .
H16 H -0.2579 -0.0276 0.3688 0.085 Uiso 1 1 calc R
C17 C -0.2396(3) 0.0545(2) 0.3743(3) 0.0651(12) Uani 1 1 d .
H17 H -0.3062 0.0634 0.3734 0.078 Uiso 1 1 calc R
C18 C -0.1692(3) 0.09506(18) 0.3783(3) 0.0502(10) Uani 1 1 d .
H18 H -0.1893 0.1316 0.3810 0.060 Uiso 1 1 calc R

loop_
_atom_site_aniso_label
_atom_site_aniso_U_11
_atom_site_aniso_U_22
_atom_site_aniso_U_33
_atom_site_aniso_U_23
_atom_site_aniso_U_13
_atom_site_aniso_U_12
Zn1 0.0388(3) 0.0308(2) 0.0253(2) 0.00052(15) 0.00342(17) -0.00120(17)
O1 0.0520(15) 0.0445(15) 0.0393(14) 0.0084(12) 0.0122(12) -0.0078(12)
O2 0.0509(14) 0.0439(15) 0.0356(14) 0.0009(11) 0.0008(12) -0.0146(12)
O3 0.0509(15) 0.0599(17) 0.0221(12) -0.0035(11) 0.0035(11) -0.0110(13)
O4 0.0479(15) 0.0454(15) 0.0396(14) -0.0051(11) 0.0077(12) -0.0123(12)
O5 0.0751(19) 0.096(2) 0.0268(13) 0.0017(14) 0.0139(13) -0.0412(18)
N1 0.0470(17) 0.0362(17) 0.0416(17) 0.0060(13) 0.0130(14) 0.0010(14)
N2 0.0480(18) 0.0390(18) 0.0289(15) 0.0007(12) 0.0050(13) -0.0020(14)
C1 0.047(2) 0.0269(18) 0.0297(18) 0.0012(14) 0.0054(16) 0.0036(16)
C2 0.0431(19) 0.037(2) 0.0241(17) 0.0001(14) 0.0043(14) -0.0027(16)
C3 0.048(2) 0.038(2) 0.0246(17) 0.0011(14) 0.0092(15) -0.0042(16)
C4 0.048(2) 0.038(2) 0.0242(17) -0.0006(14) 0.0068(15) -0.0070(16)
C5 0.048(2) 0.035(2) 0.035(2) -0.0025(15) 0.0154(17) -0.0043(16)
C6 0.057(2) 0.050(2) 0.0253(18) -0.0038(15) 0.0069(16) -0.0171(19)
C7 0.060(2) 0.052(2) 0.0230(18) 0.0014(15) 0.0096(17) -0.0169(19)
C8 0.054(2) 0.041(2) 0.035(2) 0.0008(16) 0.0103(17) -0.0172(18)
C9 0.053(2) 0.048(3) 0.073(3) 0.007(2) 0.021(2) -0.003(2)
C10 0.052(2) 0.066(3) 0.084(3) 0.008(2) 0.023(2) 0.010(2)
C11 0.082(3) 0.049(3) 0.077(3) 0.006(2) 0.027(3) 0.020(2)
C12 0.076(3) 0.036(2) 0.055(2) 0.0012(18) 0.023(2) 0.001(2)
C13 0.064(2) 0.034(2) 0.0271(18) 0.0032(14) 0.0124(17) 0.0003(18)
C14 0.055(2) 0.043(2) 0.0242(17) 0.0004(15) 0.0062(16) -0.0098(18)
C15 0.077(3) 0.045(3) 0.053(2) -0.0008(19) 0.016(2) -0.012(2)
C16 0.066(3) 0.074(4) 0.074(3) -0.005(2) 0.021(2) -0.029(3)
C17 0.047(2) 0.085(4) 0.062(3) 0.005(2) 0.011(2) -0.010(2)
C18 0.049(2) 0.057(3) 0.044(2) 0.0008(18) 0.0097(18) 0.002(2)

loop_
_atom_type_symbol
_atom_type_description
_atom_type_scat_dispersion_real
_atom_type_scat_dispersion_imag
_atom_type_scat_source
C C 0.0033 0.0016 'International Tables Vol C Tables 4.2.6.8 and 6.1.1.4'
H H 0.0000 0.0000 'International Tables Vol C Tables 4.2.6.8 and 6.1.1.4'
N N 0.0061 0.0033 'International Tables Vol C Tables 4.2.6.8 and 6.1.1.4'
O O 0.0106 0.0060 'International Tables Vol C Tables 4.2.6.8 and 6.1.1.4'
Zn Zn 0.2839 1.4301 'International Tables Vol C Tables 4.2.6.8 and 6.1.1.4'

loop_
_geom_angle_atom_site_label_1
_geom_angle_atom_site_label_2
_geom_angle_atom_site_label_3
_geom_angle
_geom_angle_site_symmetry_1
_geom_angle_site_symmetry_3
O3 Zn1 O2 100.78(10) 7_556 2
O3 Zn1 O1 94.33(10) 7_556 .
O2 Zn1 O1 92.53(10) 2 .
O3 Zn1 N1 99.63(11) 7_556 .
O2 Zn1 N1 159.42(11) 2 .
O1 Zn1 N1 88.54(10) . .
O3 Zn1 N2 120.68(10) 7_556 .
O2 Zn1 N2 91.40(12) 2 .
O1 Zn1 N2 143.28(10) . .
N1 Zn1 N2 75.84(11) . .
C5 O1 Zn1 140.9(2) . .
C5 O2 Zn1 126.7(2) . 2
C1 O3 Zn1 118.7(2) . 7_556
C7 O5 H5 109.3 . .
C9 N1 C13 118.4(3) . .
C9 N1 Zn1 124.5(3) . .
C13 N1 Zn1 117.0(2) . .
C14 N2 C18 118.2(3) . .
C14 N2 Zn1 116.4(2) . .
C18 N2 Zn1 125.4(3) . .
O4 C1 O3 123.8(3) . .
O4 C1 C2 119.5(3) . .
O3 C1 C2 116.7(3) . .
C3 C2 C8 119.2(3) . .
C3 C2 C1 121.5(3) . .
C8 C2 C1 119.2(3) . .
C2 C3 C4 120.0(3) . .
C2 C3 H3 120.0 . .
C4 C3 H3 120.0 . .
C6 C4 C3 120.2(3) . .
C6 C4 C5 119.2(3) . .
C3 C4 C5 120.6(3) . .
O1 C5 O2 126.0(3) . .
O1 C5 C4 117.7(3) . .
O2 C5 C4 116.3(3) . .
C4 C6 C7 119.9(3) . .
C4 C6 H6 120.1 . .
C7 C6 H6 120.1 . .
O5 C7 C8 122.4(3) . .
O5 C7 C6 117.8(3) . .
C8 C7 C6 119.8(3) . .
C7 C8 C2 120.8(3) . .
C7 C8 H8 119.6 . .
C2 C8 H8 119.6 . .
N1 C9 C10 123.1(4) . .
N1 C9 H9 118.5 . .
C10 C9 H9 118.5 . .
C11 C10 C9 118.4(4) . .
C11 C10 H10 120.8 . .
C9 C10 H10 120.8 . .
C10 C11 C12 119.9(4) . .
C10 C11 H11 120.0 . .
C12 C11 H11 120.0 . .
C11 C12 C13 118.9(4) . .
C11 C12 H12 120.6 . .
C13 C12 H12 120.6 . .
N1 C13 C12 121.3(4) . .
N1 C13 C14 115.4(3) . .
C12 C13 C14 123.3(4) . .
N2 C14 C15 121.2(4) . .
N2 C14 C13 115.3(3) . .
C15 C14 C13 123.5(4) . .
C16 C15 C14 119.6(4) . .
C16 C15 H15 120.2 . .
C14 C15 H15 120.2 . .
C17 C16 C15 118.8(4) . .
C17 C16 H16 120.6 . .
C15 C16 H16 120.6 . .
C18 C17 C16 119.2(4) . .
C18 C17 H17 120.4 . .
C16 C17 H17 120.4 . .
N2 C18 C17 122.9(4) . .
N2 C18 H18 118.5 . .
C17 C18 H18 118.5 . .

loop_
_geom_bond_atom_site_label_1
_geom_bond_atom_site_label_2
_geom_bond_distance
_geom_bond_site_symmetry_2
Zn1 O3 1.975(2) 7_556
Zn1 O2 1.991(2) 2
Zn1 O1 2.047(2) .
Zn1 N1 2.127(3) .
Zn1 N2 2.159(3) .
O1 C5 1.251(4) .
O2 C5 1.270(4) .
O2 Zn1 1.991(2) 2
O3 C1 1.266(4) .
O3 Zn1 1.975(2) 7_556
O4 C1 1.250(4) .
O5 C7 1.369(4) .
O5 H5 0.8199 .
N1 C9 1.324(5) .
N1 C13 1.349(5) .
N2 C14 1.336(5) .
N2 C18 1.346(5) .
C1 C2 1.505(5) .
C2 C3 1.379(5) .
C2 C8 1.401(4) .
C3 C4 1.388(4) .
C3 H3 0.9300 .
C4 C6 1.386(5) .
C4 C5 1.511(5) .
C6 C7 1.387(5) .
C6 H6 0.9300 .
C7 C8 1.371(5) .
C8 H8 0.9300 .
C9 C10 1.375(6) .
C9 H9 0.9300 .
C10 C11 1.361(6) .
C10 H10 0.9300 .
C11 C12 1.370(6) .
C11 H11 0.9300 .
C12 C13 1.385(5) .
C12 H12 0.9300 .
C13 C14 1.484(5) .
C14 C15 1.394(5) .
C15 C16 1.372(6) .
C15 H15 0.9300 .
C16 C17 1.365(6) .
C16 H16 0.9300 .
C17 C18 1.365(6) .
C17 H17 0.9300 .
C18 H18 0.9300 .

loop_
_geom_hbond_atom_site_label_D
_geom_hbond_atom_site_label_H
_geom_hbond_atom_site_label_A
_geom_hbond_distance_DH
_geom_hbond_distance_HA
_geom_hbond_distance_DA
_geom_hbond_angle_DHA
_geom_hbond_site_symmetry_A
O5 H5 O4 0.82 1.95 2.690(4) 150.5 2_655
C12 H12 O4 0.93 2.40 3.309(5) 166.4 3_445
C15 H15 O4 0.93 2.51 3.413(5) 165.0 3_445

loop_
_geom_torsion_atom_site_label_1
_geom_torsion_atom_site_label_2
_geom_torsion_atom_site_label_3
_geom_torsion_atom_site_label_4
_geom_torsion
_geom_torsion_site_symmetry_1
O3 Zn1 O1 C5 -132.3(4) 7_556
O2 Zn1 O1 C5 -31.3(4) 2
N1 Zn1 O1 C5 128.1(4) .
N2 Zn1 O1 C5 64.5(4) .
O3 Zn1 N1 C9 -59.1(3) 7_556
O2 Zn1 N1 C9 128.4(4) 2
O1 Zn1 N1 C9 35.1(3) .
N2 Zn1 N1 C9 -178.5(3) .
O3 Zn1 N1 C13 117.0(2) 7_556
O2 Zn1 N1 C13 -55.6(4) 2
O1 Zn1 N1 C13 -148.9(2) .
N2 Zn1 N1 C13 -2.4(2) .
O3 Zn1 N2 C14 -91.8(2) 7_556
O2 Zn1 N2 C14 164.8(2) 2
O1 Zn1 N2 C14 68.6(3) .
N1 Zn1 N2 C14 1.1(2) .
O3 Zn1 N2 C18 87.5(3) 7_556
O2 Zn1 N2 C18 -15.9(3) 2
O1 Zn1 N2 C18 -112.0(3) .
N1 Zn1 N2 C18 -179.6(3) .
Zn1 O3 C1 O4 -2.6(5) 7_556
Zn1 O3 C1 C2 179.0(2) 7_556
O4 C1 C2 C3 165.9(3) .
O3 C1 C2 C3 -15.6(5) .
O4 C1 C2 C8 -11.4(5) .
O3 C1 C2 C8 167.0(3) .
C8 C2 C3 C4 -2.7(5) .
C1 C2 C3 C4 179.9(3) .
C2 C3 C4 C6 1.8(5) .
C2 C3 C4 C5 179.9(3) .
Zn1 O1 C5 O2 -37.0(6) .
Zn1 O1 C5 C4 144.0(3) .
Zn1 O2 C5 O1 -10.7(5) 2
Zn1 O2 C5 C4 168.2(2) 2
C6 C4 C5 O1 156.3(3) .
C3 C4 C5 O1 -21.8(5) .
C6 C4 C5 O2 -22.8(5) .
C3 C4 C5 O2 159.2(3) .
C3 C4 C6 C7 0.5(6) .
C5 C4 C6 C7 -177.6(3) .
C4 C6 C7 O5 179.4(4) .
C4 C6 C7 C8 -1.9(6) .
O5 C7 C8 C2 179.6(4) .
C6 C7 C8 C2 1.0(6) .
C3 C2 C8 C7 1.3(6) .
C1 C2 C8 C7 178.8(3) .
C13 N1 C9 C10 -0.5(6) .
Zn1 N1 C9 C10 175.5(3) .
N1 C9 C10 C11 0.6(7) .
C9 C10 C11 C12 0.1(7) .
C10 C11 C12 C13 -0.9(7) .
C9 N1 C13 C12 -0.4(5) .
Zn1 N1 C13 C12 -176.6(3) .
C9 N1 C13 C14 179.6(3) .
Zn1 N1 C13 C14 3.3(4) .
C11 C12 C13 N1 1.0(5) .
C11 C12 C13 C14 -178.9(4) .
C18 N2 C14 C15 0.3(5) .
Zn1 N2 C14 C15 179.6(3) .
C18 N2 C14 C13 -179.2(3) .
Zn1 N2 C14 C13 0.2(4) .
N1 C13 C14 N2 -2.3(4) .
C12 C13 C14 N2 177.7(3) .
N1 C13 C14 C15 178.3(3) .
C12 C13 C14 C15 -1.7(5) .
N2 C14 C15 C16 0.7(6) .
C13 C14 C15 C16 180.0(4) .
C14 C15 C16 C17 -0.8(6) .
C15 C16 C17 C18 0.1(7) .
C14 N2 C18 C17 -1.0(5) .
Zn1 N2 C18 C17 179.7(3) .
C16 C17 C18 N2 0.8(6) .

loop_
_platon_squeeze_void_nr
_platon_squeeze_void_average_x
_platon_squeeze_void_average_y
_platon_squeeze_void_average_z
_platon_squeeze_void_volume
_platon_squeeze_void_count_electrons
_platon_squeeze_void_content
1 0.000 0.500 -0.008 869 102 ' '
2 0.500 1.000 0.133 869 102 ' '
